data_7718532
loop_
_publ_author_name
'Kumar, Parasar'
'Ghule, Vikas D.'
'Dharavath, Srinivas'

_publ_section_title
;
 Exploring new frontiers: alliance of pyrazole and thiadiazole in
 energetic materials.
;
_journal_issue 18
_journal_name_full 'Dalton transactions (Cambridge, England : 2003)'
_journal_page_first 7194
_journal_page_last 7197
_journal_paper_doi 10.1039/d5dt00730e
_journal_volume 54
_journal_year 2025
_chemical_formula_moiety 'C5 H3 N8 O2 S, N O3'
_chemical_formula_sum 'C5 H3 N9 O5 S'
_chemical_formula_weight 301.22
_space_group_crystal_system monoclinic
_space_group_IT_number 14
_space_group_name_Hall '-P 2yn'
_space_group_name_H-M_alt 'P 1 21/n 1'
_atom_sites_solution_hydrogens mixed
_atom_sites_solution_primary iterative
_audit_creation_date 2024-12-20
_audit_creation_method
;
Olex2 1.3
(compiled 2020.11.12 svn.r5f609507 for OlexSys, GUI svn.r6272)
;
_audit_update_record
;
2025-01-25 deposited with the CCDC.	2025-04-07 downloaded from the CCDC.
;
_cell_angle_alpha 90
_cell_angle_beta 96.4230(10)
_cell_angle_gamma 90
_cell_formula_units_Z 4
_cell_length_a 5.3298(2)
_cell_length_b 13.0514(4)
_cell_length_c 15.3353(5)
_cell_measurement_reflns_used 9944
_cell_measurement_temperature 100
_cell_measurement_theta_max 28.34
_cell_measurement_theta_min 2.67
_cell_volume 1060.05(6)
_computing_cell_refinement 'SAINT V8.40B (?, 2016)'
_computing_data_reduction 'SAINT V8.40B (?, 2016)'
_computing_molecular_graphics 'Olex2 1.3 (Dolomanov et al., 2009)'
_computing_publication_material 'Olex2 1.3 (Dolomanov et al., 2009)'
_computing_structure_refinement 'SHELXL 2018/3 (Sheldrick, 2015)'
_computing_structure_solution 'olex2.solve 1.3 (Bourhis et al., 2015)'
_diffrn_ambient_temperature 100
_diffrn_measured_fraction_theta_full 0.995
_diffrn_measured_fraction_theta_max 0.995
_diffrn_measurement_device_type 'Bruker APEX-II CCD'
_diffrn_measurement_method '\f and \w scans'
_diffrn_radiation_type MoK\a
_diffrn_radiation_wavelength 0.71073
_diffrn_reflns_av_R_equivalents 0.0315
_diffrn_reflns_av_unetI/netI 0.0167
_diffrn_reflns_Laue_measured_fraction_full 0.995
_diffrn_reflns_Laue_measured_fraction_max 0.995
_diffrn_reflns_limit_h_max 7
_diffrn_reflns_limit_h_min -7
_diffrn_reflns_limit_k_max 17
_diffrn_reflns_limit_k_min -17
_diffrn_reflns_limit_l_max 20
_diffrn_reflns_limit_l_min -19
_diffrn_reflns_number 22696
_diffrn_reflns_point_group_measured_fraction_full 0.995
_diffrn_reflns_point_group_measured_fraction_max 0.995
_diffrn_reflns_theta_full 25.242
_diffrn_reflns_theta_max 28.389
_diffrn_reflns_theta_min 2.054
_diffrn_source_current 1.0
_diffrn_source_power 0.05
_diffrn_source_voltage 50.0
_diffrn_standards_number 0
_exptl_absorpt_coefficient_mu 0.351
_exptl_absorpt_correction_T_max 0.7457
_exptl_absorpt_correction_T_min 0.6538
_exptl_absorpt_correction_type none
_exptl_absorpt_process_details
;
SADABS-2016/2 (Bruker,2016/2) was used for absorption correction.
wR2(int) was 0.1288 before and 0.0472 after correction.
The Ratio of minimum to maximum transmission is 0.8768.
The \l/2 correction factor is Not present.
;
_exptl_crystal_colour 'clear orangish orange'
_exptl_crystal_colour_lustre clear
_exptl_crystal_colour_modifier orangish
_exptl_crystal_colour_primary orange
_exptl_crystal_density_diffrn 1.887
_exptl_crystal_description needle
_exptl_crystal_F_000 608
_exptl_crystal_size_max 0.2
_exptl_crystal_size_mid 0.15
_exptl_crystal_size_min 0.1
_refine_diff_density_max 0.375
_refine_diff_density_min -0.262
_refine_diff_density_rms 0.050
_refine_ls_extinction_method none
_refine_ls_goodness_of_fit_ref 1.058
_refine_ls_hydrogen_treatment mixed
_refine_ls_matrix_type full
_refine_ls_number_parameters 185
_refine_ls_number_reflns 2646
_refine_ls_number_restraints 0
_refine_ls_restrained_S_all 1.058
_refine_ls_R_factor_all 0.0277
_refine_ls_R_factor_gt 0.0259
_refine_ls_shift/su_max 0.001
_refine_ls_shift/su_mean 0.000
_refine_ls_structure_factor_coef Fsqd
_refine_ls_weighting_details 'w=1/[\s^2^(Fo^2^)+(0.0271P)^2^+0.6361P] where P=(Fo^2^+2Fc^2^)/3'
_refine_ls_weighting_scheme calc
_refine_ls_wR_factor_gt 0.0646
_refine_ls_wR_factor_ref 0.0654
_reflns_Friedel_coverage 0.000
_reflns_number_gt 2498
_reflns_number_total 2646
_reflns_threshold_expression 'I > 2\s(I)'
_cod_data_source_file d5dt00730e2.cif
_cod_data_source_block 7mayc_o_0m_a
_cod_depositor_comments 'Adding full bibliography for 7718529--7718532.cif.'
_cod_database_code 7718532
_shelx_shelxl_version_number 2018/3
_shelx_space_group_comment
;
The symmetry employed for this shelxl refinement is uniquely defined
by the following loop, which should always be used as a source of
symmetry information in preference to the above space-group names.
They are only intended as comments.
;
_shelx_estimated_absorpt_t_max 0.966
_shelx_estimated_absorpt_t_min 0.933
_olex2_refinement_description
;
1. Fixed Uiso
 At 1.2 times of:
  All C(H) groups, All N(H) groups
2.a Aromatic/amide H refined with riding coordinates:
 N4(H4), C1(H1A)
;
_olex2_submission_special_instructions 'No special instructions were received'

loop_
_space_group_symop_operation_xyz
'x, y, z'
'-x+1/2, y+1/2, -z+1/2'
'-x, -y, -z'
'x-1/2, -y-1/2, z-1/2'

loop_
_atom_site_label
_atom_site_type_symbol
_atom_site_fract_x
_atom_site_fract_y
_atom_site_fract_z
_atom_site_U_iso_or_equiv
_atom_site_adp_type
_atom_site_occupancy
_atom_site_site_symmetry_order
_atom_site_calc_flag
_atom_site_refinement_flags_posn
_atom_site_refinement_flags_adp
_atom_site_refinement_flags_occupancy
_atom_site_disorder_assembly
_atom_site_disorder_group
S1 S 0.73532(5) 0.43183(2) 0.26335(2) 0.01281(8) Uani 1 1 d . . . . .
O3 O -0.04042(16) 0.42952(6) 0.58305(6) 0.01692(17) Uani 1 1 d . . . . .
O1 O 0.83764(17) 0.55270(7) 0.14519(6) 0.02026(19) Uani 1 1 d . . . . .
O5 O -0.01925(17) 0.29146(7) 0.66395(6) 0.02196(19) Uani 1 1 d . . . . .
O4 O -0.25739(16) 0.41808(7) 0.69457(6) 0.02012(19) Uani 1 1 d . . . . .
O2 O 1.15732(19) 0.55345(7) 0.06878(7) 0.0265(2) Uani 1 1 d . . . . .
N7 N 0.82081(18) 0.17769(7) 0.50110(6) 0.01370(19) Uani 1 1 d . . . . .
N9 N -0.10535(18) 0.37931(7) 0.64814(6) 0.01435(19) Uani 1 1 d . . . . .
N2 N 0.47535(18) 0.26951(7) 0.53912(6) 0.01439(19) Uani 1 1 d . . . . .
N5 N 1.11431(18) 0.41933(7) 0.15243(6) 0.0152(2) Uani 1 1 d . . . . .
N4 N 1.06519(18) 0.29427(8) 0.25499(6) 0.01517(19) Uani 1 1 d . . . . .
H4 H 1.187673 0.257776 0.236541 0.018 Uiso 1 1 calc R U . . .
N1 N 0.34493(18) 0.34958(8) 0.50403(7) 0.01473(19) Uani 1 1 d . . . . .
N3 N 0.94640(19) 0.26325(8) 0.32454(6) 0.01526(19) Uani 1 1 d . . . . .
N6 N 1.03117(19) 0.51243(8) 0.12168(6) 0.0166(2) Uani 1 1 d . . . . .
N8 N 0.9663(2) 0.12020(8) 0.52012(7) 0.0193(2) Uani 1 1 d . . . . .
C3 C 0.6403(2) 0.25314(8) 0.48095(7) 0.0130(2) Uani 1 1 d . . . . .
C2 C 0.6196(2) 0.32098(8) 0.40930(7) 0.0129(2) Uani 1 1 d . . . . .
C5 C 0.9889(2) 0.38244(8) 0.21557(7) 0.0130(2) Uani 1 1 d . . . . .
C4 C 0.7705(2) 0.32891(8) 0.33666(7) 0.0130(2) Uani 1 1 d . . . . .
C1 C 0.4224(2) 0.38322(9) 0.42801(7) 0.0147(2) Uani 1 1 d . . . . .
H1A H 0.353872 0.439309 0.393732 0.018 Uiso 1 1 calc R U . . .
H1 H 0.219(3) 0.3738(13) 0.5316(11) 0.028(4) Uiso 1 1 d . . . . .

loop_
_atom_site_aniso_label
_atom_site_aniso_U_11
_atom_site_aniso_U_22
_atom_site_aniso_U_33
_atom_site_aniso_U_23
_atom_site_aniso_U_13
_atom_site_aniso_U_12
S1 0.01294(13) 0.01248(13) 0.01352(14) 0.00088(9) 0.00367(10) 0.00131(9)
O3 0.0188(4) 0.0176(4) 0.0155(4) 0.0023(3) 0.0069(3) 0.0020(3)
O1 0.0210(4) 0.0199(4) 0.0209(4) 0.0042(3) 0.0068(3) 0.0063(3)
O5 0.0251(4) 0.0127(4) 0.0267(5) 0.0022(3) -0.0036(4) 0.0021(3)
O4 0.0190(4) 0.0240(4) 0.0188(4) -0.0016(3) 0.0088(3) -0.0009(3)
O2 0.0309(5) 0.0239(5) 0.0276(5) 0.0085(4) 0.0157(4) 0.0000(4)
N7 0.0163(4) 0.0134(4) 0.0123(4) -0.0009(3) 0.0056(3) -0.0006(4)
N9 0.0149(4) 0.0135(4) 0.0143(5) -0.0008(3) -0.0001(3) -0.0026(3)
N2 0.0151(4) 0.0134(4) 0.0150(5) -0.0014(4) 0.0034(3) 0.0007(3)
N5 0.0176(5) 0.0148(4) 0.0141(5) 0.0005(4) 0.0052(4) 0.0011(4)
N4 0.0171(4) 0.0161(5) 0.0132(4) 0.0008(4) 0.0056(3) 0.0044(4)
N1 0.0139(4) 0.0145(4) 0.0163(5) -0.0014(4) 0.0036(4) 0.0022(3)
N3 0.0181(5) 0.0160(5) 0.0121(4) 0.0004(4) 0.0037(4) 0.0015(4)
N6 0.0193(5) 0.0162(5) 0.0149(5) 0.0004(4) 0.0044(4) -0.0001(4)
N8 0.0206(5) 0.0188(5) 0.0199(5) 0.0017(4) 0.0082(4) 0.0037(4)
C3 0.0140(5) 0.0114(5) 0.0140(5) -0.0005(4) 0.0028(4) 0.0008(4)
C2 0.0136(5) 0.0128(5) 0.0122(5) -0.0011(4) 0.0014(4) -0.0008(4)
C5 0.0130(5) 0.0143(5) 0.0116(5) -0.0031(4) 0.0015(4) 0.0002(4)
C4 0.0142(5) 0.0131(5) 0.0118(5) -0.0003(4) 0.0013(4) -0.0013(4)
C1 0.0146(5) 0.0144(5) 0.0151(5) -0.0002(4) 0.0020(4) 0.0008(4)

loop_
_atom_type_symbol
_atom_type_description
_atom_type_scat_dispersion_real
_atom_type_scat_dispersion_imag
_atom_type_scat_source
C C 0.0033 0.0016 'International Tables Vol C Tables 4.2.6.8 and 6.1.1.4'
H H 0.0000 0.0000 'International Tables Vol C Tables 4.2.6.8 and 6.1.1.4'
N N 0.0061 0.0033 'International Tables Vol C Tables 4.2.6.8 and 6.1.1.4'
O O 0.0106 0.0060 'International Tables Vol C Tables 4.2.6.8 and 6.1.1.4'
S S 0.1246 0.1234 'International Tables Vol C Tables 4.2.6.8 and 6.1.1.4'

loop_
_geom_angle_atom_site_label_1
_geom_angle_atom_site_label_2
_geom_angle_atom_site_label_3
_geom_angle
_geom_angle_site_symmetry_1
_geom_angle_site_symmetry_3
_geom_angle_publ_flag
C5 S1 C4 87.33(5) . . ?
N8 N7 C3 177.09(12) . . ?
O5 N9 O3 119.89(10) . . ?
O4 N9 O3 119.37(10) . . ?
O4 N9 O5 120.73(10) . . ?
N1 N2 C3 101.99(9) . . ?
C5 N5 N6 113.96(9) . . ?
N3 N4 H4 121.2 . . ?
C5 N4 H4 121.2 . . ?
C5 N4 N3 117.64(9) . . ?
N2 N1 C1 113.97(9) . . ?
N2 N1 H1 118.2(11) . . ?
C1 N1 H1 127.8(11) . . ?
C4 N3 N4 108.80(9) . . ?
O1 N6 N5 121.65(9) . . ?
O2 N6 O1 122.50(10) . . ?
O2 N6 N5 115.85(10) . . ?
N7 C3 C2 127.82(10) . . ?
N2 C3 N7 117.12(10) . . ?
N2 C3 C2 114.87(10) . . ?
C3 C2 C4 130.10(10) . . ?
C1 C2 C3 101.70(9) . . ?
C1 C2 C4 128.13(10) . . ?
N5 C5 S1 130.86(9) . . ?
N5 C5 N4 119.21(10) . . ?
N4 C5 S1 109.88(8) . . ?
N3 C4 S1 116.25(8) . . ?
N3 C4 C2 122.31(10) . . ?
C2 C4 S1 121.36(8) . . ?
N1 C1 C2 107.48(10) . . ?
N1 C1 H1A 126.3 . . ?
C2 C1 H1A 126.3 . . ?

loop_
_geom_bond_atom_site_label_1
_geom_bond_atom_site_label_2
_geom_bond_distance
_geom_bond_site_symmetry_2
_geom_bond_publ_flag
S1 C5 1.7322(11) . ?
S1 C4 1.7482(11) . ?
O3 N9 1.2738(13) . ?
O1 N6 1.2464(13) . ?
O5 N9 1.2486(13) . ?
O4 N9 1.2445(13) . ?
O2 N6 1.2325(13) . ?
N7 N8 1.0948(14) . ?
N7 C3 1.3870(14) . ?
N2 N1 1.3346(13) . ?
N2 C3 1.3380(14) . ?
N5 N6 1.3595(14) . ?
N5 C5 1.3271(14) . ?
N4 H4 0.8800 . ?
N4 N3 1.3614(13) . ?
N4 C5 1.3417(15) . ?
N1 C1 1.3528(15) . ?
N1 H1 0.888(18) . ?
N3 C4 1.2986(14) . ?
C3 C2 1.4058(15) . ?
C2 C4 1.4489(15) . ?
C2 C1 1.3838(15) . ?
C1 H1A 0.9500 . ?

loop_
_geom_torsion_atom_site_label_1
_geom_torsion_atom_site_label_2
_geom_torsion_atom_site_label_3
_geom_torsion_atom_site_label_4
_geom_torsion
_geom_torsion_site_symmetry_1
_geom_torsion_site_symmetry_2
_geom_torsion_site_symmetry_3
_geom_torsion_site_symmetry_4
_geom_torsion_publ_flag
N7 C3 C2 C4 2.4(2) . . . . ?
N7 C3 C2 C1 -174.69(11) . . . . ?
N2 N1 C1 C2 0.46(13) . . . . ?
N2 C3 C2 C4 177.19(11) . . . . ?
N2 C3 C2 C1 0.10(13) . . . . ?
N4 N3 C4 S1 0.81(12) . . . . ?
N4 N3 C4 C2 -176.11(10) . . . . ?
N1 N2 C3 N7 175.53(9) . . . . ?
N1 N2 C3 C2 0.15(13) . . . . ?
N3 N4 C5 S1 -3.19(13) . . . . ?
N3 N4 C5 N5 174.37(10) . . . . ?
N6 N5 C5 S1 1.38(16) . . . . ?
N6 N5 C5 N4 -175.58(10) . . . . ?
C3 N2 N1 C1 -0.37(12) . . . . ?
C3 C2 C4 S1 -170.78(10) . . . . ?
C3 C2 C4 N3 5.98(19) . . . . ?
C3 C2 C1 N1 -0.31(12) . . . . ?
C5 S1 C4 N3 -2.15(9) . . . . ?
C5 S1 C4 C2 174.80(10) . . . . ?
C5 N5 N6 O1 -7.14(15) . . . . ?
C5 N5 N6 O2 173.60(10) . . . . ?
C5 N4 N3 C4 1.59(14) . . . . ?
C4 S1 C5 N5 -174.38(12) . . . . ?
C4 S1 C5 N4 2.80(8) . . . . ?
C4 C2 C1 N1 -177.48(11) . . . . ?
C1 C2 C4 S1 5.59(17) . . . . ?
C1 C2 C4 N3 -177.65(11) . . . . ?
